data_4038233
loop_
_publ_author_name
'Mao, Jialin'
'Hai, Yu'
'Ye, Hebo'
'You, Lei'

_publ_section_title
;
 Adaptive Covalent Networks Enabled by Dual Reactivity: The Evolution of
 Reversible Covalent Bonds, Their Molecular Assemblies, and Guest
 Recognition.
;
_journal_issue 8
_journal_name_full 'The Journal of organic chemistry'
_journal_page_first 5351
_journal_page_last 5361
_journal_paper_doi 10.1021/acs.joc.0c00051
_journal_volume 85
_journal_year 2020
_chemical_formula_moiety 'C28 H28 N2 O4 S4'
_chemical_formula_sum 'C28 H28 N2 O4 S4'
_chemical_formula_weight 584.76
_space_group_crystal_system triclinic
_space_group_IT_number 2
_space_group_name_Hall '-P 1'
_space_group_name_H-M_alt 'P -1'
_atom_sites_solution_hydrogens geom
_audit_creation_date 2019-08-07
_audit_creation_method
;
Olex2 1.2-beta
(compiled 2018.05.29 svn.r3508 for OlexSys, GUI svn.r5506)
;
_cell_angle_alpha 68.036(3)
_cell_angle_beta 75.071(4)
_cell_angle_gamma 81.671(3)
_cell_formula_units_Z 1
_cell_length_a 8.4938(3)
_cell_length_b 8.7230(3)
_cell_length_c 11.1325(4)
_cell_measurement_reflns_used 4493
_cell_measurement_temperature 173(2)
_cell_measurement_theta_max 59.9720
_cell_measurement_theta_min 3.8280
_cell_volume 738.05(5)
_computing_molecular_graphics 'Olex2 (Dolomanov et al., 2009)'
_computing_publication_material 'Olex2 (Dolomanov et al., 2009)'
_computing_structure_refinement 'XL (Sheldrick, 2008)'
_diffrn_ambient_temperature 173.15
_diffrn_measured_fraction_theta_full 0.962
_diffrn_measured_fraction_theta_max 0.917
_diffrn_measurement_device_type 'Bruker APEX-II CCD'
_diffrn_measurement_method '\f and \w scans'
_diffrn_radiation_type GaK\a
_diffrn_radiation_wavelength 1.34139
_diffrn_reflns_av_R_equivalents 0.0366
_diffrn_reflns_av_unetI/netI 0.0414
_diffrn_reflns_Laue_measured_fraction_full 0.962
_diffrn_reflns_Laue_measured_fraction_max 0.917
_diffrn_reflns_limit_h_max 10
_diffrn_reflns_limit_h_min -10
_diffrn_reflns_limit_k_max 11
_diffrn_reflns_limit_k_min -11
_diffrn_reflns_limit_l_max 14
_diffrn_reflns_limit_l_min -13
_diffrn_reflns_number 7161
_diffrn_reflns_point_group_measured_fraction_full 0.962
_diffrn_reflns_point_group_measured_fraction_max 0.917
_diffrn_reflns_theta_full 53.594
_diffrn_reflns_theta_max 60.543
_diffrn_reflns_theta_min 3.820
_diffrn_standards_number 0
_exptl_absorpt_coefficient_mu 2.114
_exptl_absorpt_correction_type none
_exptl_crystal_density_diffrn 1.316
_exptl_crystal_description Prism
_exptl_crystal_F_000 306
_refine_diff_density_max 0.910
_refine_diff_density_min -0.879
_refine_diff_density_rms 0.097
_refine_ls_extinction_method none
_refine_ls_goodness_of_fit_ref 1.346
_refine_ls_hydrogen_treatment constr
_refine_ls_matrix_type full
_refine_ls_number_parameters 174
_refine_ls_number_reflns 3102
_refine_ls_number_restraints 0
_refine_ls_restrained_S_all 1.346
_refine_ls_R_factor_all 0.1067
_refine_ls_R_factor_gt 0.0851
_refine_ls_shift/su_max 0.001
_refine_ls_shift/su_mean 0.000
_refine_ls_structure_factor_coef Fsqd
_refine_ls_weighting_details 'w=1/[\s^2^(Fo^2^)+(0.2000P)^2^] where P=(Fo^2^+2Fc^2^)/3'
_refine_ls_weighting_scheme calc
_refine_ls_wR_factor_gt 0.2877
_refine_ls_wR_factor_ref 0.3348
_reflns_Friedel_coverage 0.000
_reflns_number_gt 2264
_reflns_number_total 3102
_reflns_threshold_expression 'I > 2\s(I)'
_cod_data_source_file jo0c00051_si_002.cif
_cod_data_source_block 1F2
_cod_depositor_comments 'Adding full bibliography for 4038227--4038237.cif.'
_cod_database_code 4038233
_shelxl_version_number 2014/6
_shelx_space_group_comment
;
The symmetry employed for this shelxl refinement is uniquely defined
by the following loop, which should always be used as a source of
symmetry information in preference to the above space-group names.
They are only intended as comments.
;
_olex2_refinement_description
;
1. Fixed Uiso
 At 1.2 times of:
  All C(H) groups
 At 1.5 times of:
  All C(H,H,H) groups
2.a Ternary CH refined with riding coordinates:
 C2(H2), C15(H15)
2.b Aromatic/amide H refined with riding coordinates:
 C6(H6), C8(H8), C9(H9), C12(H12), C13(H13), C14(H14)
2.c Idealised Me refined as rotating group:
 C16(H16A,H16B,H16C), C18(H18A,H18B,H18C)
;
_olex2_submission_special_instructions 'No special instructions were received'

loop_
_space_group_symop_operation_xyz
'x, y, z'
'-x, -y, -z'

loop_
_atom_site_label
_atom_site_type_symbol
_atom_site_fract_x
_atom_site_fract_y
_atom_site_fract_z
_atom_site_U_iso_or_equiv
_atom_site_adp_type
_atom_site_occupancy
_atom_site_site_symmetry_order
_atom_site_calc_flag
_atom_site_refinement_flags_posn
_atom_site_refinement_flags_adp
_atom_site_refinement_flags_occupancy
_atom_site_disorder_assembly
_atom_site_disorder_group
S1 S 0.14525(12) 0.79232(13) 0.76558(12) 0.0694(5) Uani 1 1 d . . . . .
S2 S 0.43010(14) 0.39682(13) 0.71501(12) 0.0752(5) Uani 1 1 d . . . . .
C1 C 0.4409(5) 0.7365(5) 0.6537(4) 0.0650(10) Uani 1 1 d . . . . .
C2 C 0.3473(5) 0.6038(5) 0.6487(4) 0.0645(10) Uani 1 1 d . . . . .
H2 H 0.3484 0.6272 0.5534 0.077 Uiso 1 1 calc R . . . .
C3 C 0.0267(4) 0.5165(5) 0.6135(5) 0.0649(10) Uani 1 1 d . . . . .
N4 N 0.1802(4) 0.6367(5) 0.7147(4) 0.0750(10) Uani 1 1 d . . . . .
C5 C 0.3492(5) 0.8407(5) 0.7133(4) 0.0637(10) Uani 1 1 d . . . . .
C6 C 0.6087(5) 0.7550(6) 0.6039(5) 0.0743(11) Uani 1 1 d . . . . .
H6 H 0.6750 0.6829 0.5629 0.089 Uiso 1 1 calc R . . . .
O7 O 0.0418(5) 0.9170(5) 0.6941(5) 0.1098(13) Uani 1 1 d . . . . .
C8 C 0.0313(5) 0.6506(5) 0.4974(5) 0.0687(11) Uani 1 1 d . . . . .
H8 H 0.0544 0.7553 0.4948 0.082 Uiso 1 1 calc R . . . .
C9 C -0.0037(5) 0.3618(5) 0.6138(5) 0.0696(11) Uani 1 1 d . . . . .
H9 H -0.0050 0.2662 0.6915 0.084 Uiso 1 1 calc R . . . .
O10 O 0.0939(5) 0.7360(5) 0.9094(4) 0.0983(12) Uani 1 1 d . . . . .
C11 C 0.0473(5) 0.5298(6) 0.7401(5) 0.0793(13) Uani 1 1 d . . . . .
C12 C 0.4140(6) 0.9700(6) 0.7241(5) 0.0787(13) Uani 1 1 d . . . . .
H12 H 0.3473 1.0432 0.7640 0.094 Uiso 1 1 calc R . . . .
C13 C 0.5791(7) 0.9889(6) 0.6750(5) 0.0865(15) Uani 1 1 d . . . . .
H13 H 0.6274 1.0763 0.6815 0.104 Uiso 1 1 calc R . . . .
C14 C 0.6749(6) 0.8838(6) 0.6171(5) 0.0810(13) Uani 1 1 d . . . . .
H14 H 0.7887 0.8989 0.5852 0.097 Uiso 1 1 calc R . . . .
C15 C 0.4613(8) 0.3797(7) 0.8772(5) 0.0892(15) Uani 1 1 d . . . . .
H15 H 0.4774 0.4934 0.8722 0.107 Uiso 1 1 calc R . . . .
C16 C 0.3255(10) 0.3142(14) 0.9882(7) 0.149(3) Uani 1 1 d . . . . .
H16A H 0.2862 0.2188 0.9805 0.223 Uiso 1 1 calc GR . . . .
H16B H 0.2370 0.4001 0.9872 0.223 Uiso 1 1 calc GR . . . .
H16C H 0.3617 0.2796 1.0717 0.223 Uiso 1 1 calc GR . . . .
C18 C 0.6181(9) 0.2772(15) 0.8965(8) 0.165(4) Uani 1 1 d . . . . .
H18A H 0.6618 0.3018 0.9602 0.248 Uiso 1 1 calc GR . . . .
H18B H 0.6976 0.3038 0.8113 0.248 Uiso 1 1 calc GR . . . .
H18C H 0.5965 0.1594 0.9305 0.248 Uiso 1 1 calc GR . . . .

loop_
_atom_site_aniso_label
_atom_site_aniso_U_11
_atom_site_aniso_U_22
_atom_site_aniso_U_33
_atom_site_aniso_U_23
_atom_site_aniso_U_13
_atom_site_aniso_U_12
S1 0.0538(6) 0.0809(7) 0.0903(9) -0.0454(6) -0.0218(5) -0.0022(5)
S2 0.0774(8) 0.0782(8) 0.0861(9) -0.0426(6) -0.0257(6) -0.0026(5)
C1 0.056(2) 0.071(2) 0.077(3) -0.0244(19) -0.0278(18) -0.0090(16)
C2 0.0548(19) 0.086(2) 0.070(2) -0.0413(19) -0.0214(17) -0.0055(17)
C3 0.0455(17) 0.080(2) 0.089(3) -0.048(2) -0.0191(17) -0.0057(16)
N4 0.0498(17) 0.103(3) 0.103(3) -0.068(2) -0.0160(17) -0.0114(16)
C5 0.055(2) 0.067(2) 0.077(3) -0.0263(18) -0.0264(18) -0.0045(15)
C6 0.055(2) 0.091(3) 0.083(3) -0.034(2) -0.020(2) -0.0033(19)
O7 0.067(2) 0.103(3) 0.163(4) -0.043(2) -0.046(2) 0.0118(18)
C8 0.055(2) 0.068(2) 0.097(3) -0.040(2) -0.022(2) -0.0073(16)
C9 0.054(2) 0.075(2) 0.095(3) -0.040(2) -0.025(2) -0.0066(17)
O10 0.086(2) 0.141(3) 0.085(2) -0.061(2) 0.0012(18) -0.035(2)
C11 0.058(2) 0.111(3) 0.095(3) -0.059(3) -0.017(2) -0.021(2)
C12 0.078(3) 0.071(2) 0.099(3) -0.033(2) -0.032(3) -0.010(2)
C13 0.082(3) 0.074(3) 0.106(4) -0.018(3) -0.037(3) -0.023(2)
C14 0.056(2) 0.083(3) 0.099(3) -0.016(2) -0.025(2) -0.017(2)
C15 0.108(4) 0.086(3) 0.082(3) -0.027(2) -0.037(3) -0.008(3)
C16 0.106(5) 0.223(9) 0.097(5) -0.027(5) -0.029(4) -0.014(6)
C18 0.087(5) 0.277(12) 0.119(6) -0.053(6) -0.038(4) 0.011(6)

loop_
_atom_type_symbol
_atom_type_description
_atom_type_scat_dispersion_real
_atom_type_scat_dispersion_imag
_atom_type_scat_source
C C 0.0148 0.0070 'International Tables Vol C Tables 4.2.6.8 and 6.1.1.4'
H H 0.0000 0.0000 'International Tables Vol C Tables 4.2.6.8 and 6.1.1.4'
N N 0.0253 0.0136 'International Tables Vol C Tables 4.2.6.8 and 6.1.1.4'
O O 0.0412 0.0250 'International Tables Vol C Tables 4.2.6.8 and 6.1.1.4'
S S 0.2924 0.4247 'International Tables Vol C Tables 4.2.6.8 and 6.1.1.4'

loop_
_geom_angle_atom_site_label_1
_geom_angle_atom_site_label_2
_geom_angle_atom_site_label_3
_geom_angle
_geom_angle_site_symmetry_1
_geom_angle_site_symmetry_3
_geom_angle_publ_flag
N4 S1 C5 92.90(19) . . ?
O7 S1 N4 111.0(3) . . ?
O7 S1 C5 113.0(2) . . ?
O7 S1 O10 116.0(3) . . ?
O10 S1 N4 110.6(2) . . ?
O10 S1 C5 111.0(2) . . ?
C2 S2 C15 104.4(2) . . ?
C5 C1 C2 115.0(4) . . ?
C5 C1 C6 120.1(4) . . ?
C6 C1 C2 124.9(4) . . ?
C1 C2 S2 114.7(3) . . ?
N4 C2 S2 115.5(3) . . ?
N4 C2 C1 103.2(3) . . ?
C8 C3 C9 117.8(4) . . ?
C8 C3 C11 122.9(4) . . ?
C9 C3 C11 119.3(4) . . ?
C2 N4 S1 117.8(3) . . ?
C2 N4 C11 122.1(3) . . ?
C11 N4 S1 120.0(3) . . ?
C1 C5 S1 111.1(3) . . ?
C1 C5 C12 122.6(4) . . ?
C12 C5 S1 126.3(4) . . ?
C14 C6 C1 117.3(5) . . ?
C9 C8 C3 122.2(4) 2_566 . ?
C8 C9 C3 120.0(4) 2_566 . ?
N4 C11 C3 111.8(4) . . ?
C13 C12 C5 117.5(5) . . ?
C14 C13 C12 121.2(4) . . ?
C13 C14 C6 121.3(4) . . ?
C16 C15 S2 114.4(5) . . ?
C16 C15 C18 111.9(6) . . ?
C18 C15 S2 107.4(5) . . ?

loop_
_geom_bond_atom_site_label_1
_geom_bond_atom_site_label_2
_geom_bond_distance
_geom_bond_site_symmetry_2
_geom_bond_publ_flag
S1 N4 1.620(4) . ?
S1 C5 1.739(4) . ?
S1 O7 1.423(4) . ?
S1 O10 1.453(4) . ?
S2 C2 1.790(4) . ?
S2 C15 1.840(5) . ?
C1 C2 1.521(5) . ?
C1 C5 1.362(6) . ?
C1 C6 1.399(6) . ?
C2 N4 1.462(5) . ?
C3 C8 1.377(6) . ?
C3 C9 1.408(5) . ?
C3 C11 1.512(6) . ?
N4 C11 1.472(5) . ?
C5 C12 1.381(6) . ?
C6 C14 1.395(7) . ?
C8 C9 1.362(6) 2_566 ?
C9 C8 1.362(6) 2_566 ?
C12 C13 1.378(7) . ?
C13 C14 1.369(8) . ?
C15 C16 1.454(10) . ?
C15 C18 1.509(9) . ?
